data_4062894
_journal_name_full Organometallics
_journal_paper_doi 10.1021/om049741p
_journal_year 2004
_chemical_formula_sum 'C19 H24 Cl6 O5 Rh'
_chemical_formula_weight 647.99
_space_group_IT_number 2
_symmetry_cell_setting triclinic
_symmetry_space_group_name_Hall '-P 1'
_symmetry_space_group_name_H-M 'P -1'
_cell_angle_alpha 88.235(3)
_cell_angle_beta 79.977(2)
_cell_angle_gamma 89.138(2)
_cell_formula_units_Z 2
_cell_length_a 10.2645(5)
_cell_length_b 11.0621(6)
_cell_length_c 11.7027(7)
_cell_measurement_temperature 149(2)
_cell_volume 1307.84(12)
_diffrn_ambient_temperature 149(2)
_exptl_crystal_density_diffrn 1.645
_cod_depositor_comments
;
The following automatic conversions were performed:
'_symmetry_cell_setting' value 'Triclinic' changed to 'triclinic'
according to '/home/saulius/struct/CIF-dictionaries/cif_core.dic'
dictionary named 'cif_core.dic' version 2.4.1 from 2010-06-29.

Automatic conversion script
Id: cif_fix_enum 1527 2010-12-29 10:47:43Z saulius 
;
_cod_original_sg_symbol_H-M 'P 1'
_cod_database_code 4062894

loop_
_symmetry_equiv_pos_as_xyz
'x, y, z'
'-x, -y, -z'

loop_
_atom_site_label
_atom_site_type_symbol
_atom_site_fract_x
_atom_site_fract_y
_atom_site_fract_z
_atom_site_U_iso_or_equiv
_atom_site_adp_type
_atom_site_occupancy
_atom_site_symmetry_multiplicity
_atom_site_calc_flag
_atom_site_refinement_flags
_atom_site_disorder_assembly
_atom_site_disorder_group
Rh1 Rh 0.12687(2) 0.08216(2) 0.15612(2) 0.02225(10) Uani 1 1 d . . .
O1 O 0.1843(2) -0.0263(2) 0.02235(19) 0.0268(5) Uani 1 1 d . . .
O2 O 0.2655(2) 0.2071(2) 0.10241(19) 0.0266(5) Uani 1 1 d . . .
O3 O 0.0659(2) 0.1905(2) 0.28879(19) 0.0278(5) Uani 1 1 d . . .
O4 O -0.0134(2) -0.0413(2) 0.20480(19) 0.0280(5) Uani 1 1 d . . .
O5 O -0.0116(2) 0.1793(2) 0.0537(2) 0.0310(5) Uani 1 1 d . . .
Cl1 Cl 0.26994(15) 0.55832(13) 0.84563(11) 0.0694(4) Uani 1 1 d . . .
Cl2 Cl 0.37379(17) 0.67298(12) 0.62648(12) 0.0764(4) Uani 1 1 d . . .
Cl3 Cl 0.37545(16) 0.41436(12) 0.65105(14) 0.0757(4) Uani 1 1 d . . .
Cl4 Cl 0.25035(12) 0.45265(12) 0.38762(11) 0.0604(3) Uani 1 1 d . . .
Cl5 Cl 0.01790(12) 0.52870(13) 0.29750(13) 0.0695(4) Uani 1 1 d . . .
Cl6 Cl 0.27205(13) 0.53301(11) 0.14894(10) 0.0586(3) Uani 1 1 d . . .
C1 C 0.3224(4) -0.1036(3) -0.1409(3) 0.0365(8) Uani 1 1 d . . .
H1A H 0.3130 -0.1837 -0.1025 0.055 Uiso 1 1 calc R . .
H1B H 0.4136 -0.0936 -0.1819 0.055 Uiso 1 1 calc R . .
H1C H 0.2615 -0.0957 -0.1967 0.055 Uiso 1 1 calc R . .
C2 C 0.2906(3) -0.0080(3) -0.0518(3) 0.0280(7) Uani 1 1 d . . .
C3 C 0.3737(3) 0.0907(3) -0.0556(3) 0.0306(7) Uani 1 1 d . . .
H3 H 0.4506 0.0903 -0.1140 0.037 Uiso 1 1 calc R . .
C4 C 0.3577(3) 0.1901(3) 0.0162(3) 0.0277(7) Uani 1 1 d . . .
C5 C 0.4557(4) 0.2909(4) -0.0108(4) 0.0399(9) Uani 1 1 d . . .
H5A H 0.4165 0.3580 -0.0504 0.060 Uiso 1 1 calc R . .
H5B H 0.5355 0.2615 -0.0612 0.060 Uiso 1 1 calc R . .
H5C H 0.4790 0.3191 0.0616 0.060 Uiso 1 1 calc R . .
C6 C -0.0458(4) 0.2444(4) 0.4728(3) 0.0409(9) Uani 1 1 d . . .
H6A H 0.0390 0.2733 0.4883 0.061 Uiso 1 1 calc R . .
H6B H -0.0939 0.2035 0.5427 0.061 Uiso 1 1 calc R . .
H6C H -0.0985 0.3132 0.4510 0.061 Uiso 1 1 calc R . .
C7 C -0.0214(3) 0.1572(3) 0.3751(3) 0.0300(7) Uani 1 1 d . . .
C8 C -0.0948(3) 0.0506(3) 0.3855(3) 0.0324(7) Uani 1 1 d . . .
H8 H -0.1542 0.0374 0.4565 0.039 Uiso 1 1 calc R . .
C9 C -0.0901(3) -0.0383(3) 0.3030(3) 0.0289(7) Uani 1 1 d . . .
C10 C -0.1848(4) -0.1424(4) 0.3275(3) 0.0389(8) Uani 1 1 d . . .
H10A H -0.2484 -0.1369 0.2741 0.058 Uiso 1 1 calc R . .
H10B H -0.2322 -0.1391 0.4077 0.058 Uiso 1 1 calc R . .
H10C H -0.1353 -0.2188 0.3168 0.058 Uiso 1 1 calc R . .
C11 C 0.2467(3) -0.0028(3) 0.2469(3) 0.0239(6) Uani 1 1 d . . .
C12 C 0.3234(3) 0.0623(3) 0.3112(3) 0.0284(7) Uani 1 1 d . . .
H12 H 0.3159 0.1479 0.3124 0.034 Uiso 1 1 calc R . .
C13 C 0.4101(3) 0.0033(3) 0.3730(3) 0.0331(7) Uani 1 1 d . . .
H13 H 0.4617 0.0489 0.4157 0.040 Uiso 1 1 calc R . .
C14 C 0.4223(3) -0.1218(3) 0.3730(3) 0.0322(7) Uani 1 1 d . . .
H14 H 0.4816 -0.1621 0.4157 0.039 Uiso 1 1 calc R . .
C15 C 0.3464(3) -0.1870(3) 0.3098(3) 0.0317(7) Uani 1 1 d . . .
H15 H 0.3540 -0.2727 0.3092 0.038 Uiso 1 1 calc R . .
C16 C 0.2594(3) -0.1285(3) 0.2474(3) 0.0281(7) Uani 1 1 d . . .
H16 H 0.2081 -0.1746 0.2047 0.034 Uiso 1 1 calc R . .
C17 C 0.0278(4) 0.2815(4) -0.0217(4) 0.0432(9) Uani 1 1 d . . .
H17A H 0.0601 0.3450 0.0225 0.065 Uiso 1 1 calc R . .
H17B H -0.0482 0.3122 -0.0546 0.065 Uiso 1 1 calc R . .
H17C H 0.0985 0.2572 -0.0846 0.065 Uiso 1 1 calc R . .
C18 C 0.3882(4) 0.5501(4) 0.7186(4) 0.0495(10) Uani 1 1 d . . .
H18 H 0.4778 0.5526 0.7410 0.059 Uiso 1 1 calc R . .
C19 C 0.1725(4) 0.4563(4) 0.2650(3) 0.0403(8) Uani 1 1 d . . .
H19 H 0.1594 0.3715 0.2423 0.048 Uiso 1 1 calc R . .

loop_
_atom_site_aniso_label
_atom_site_aniso_U_11
_atom_site_aniso_U_22
_atom_site_aniso_U_33
_atom_site_aniso_U_23
_atom_site_aniso_U_13
_atom_site_aniso_U_12
Rh1 0.01857(14) 0.02893(15) 0.01923(14) -0.00067(9) -0.00299(9) -0.00305(9)
O1 0.0224(11) 0.0351(13) 0.0226(11) -0.0031(9) -0.0020(9) -0.0031(9)
O2 0.0239(11) 0.0309(12) 0.0247(11) -0.0010(9) -0.0029(9) -0.0033(9)
O3 0.0235(11) 0.0341(12) 0.0246(11) -0.0033(9) -0.0006(9) -0.0010(9)
O4 0.0226(11) 0.0351(13) 0.0259(12) -0.0008(9) -0.0028(9) -0.0044(9)
O5 0.0283(11) 0.0352(13) 0.0315(13) 0.0007(10) -0.0107(10) -0.0036(10)
Cl1 0.0814(9) 0.0744(9) 0.0485(7) -0.0045(6) 0.0010(6) -0.0130(7)
Cl2 0.1100(12) 0.0562(8) 0.0578(8) 0.0112(6) -0.0026(7) 0.0044(7)
Cl3 0.0957(10) 0.0495(7) 0.0851(10) -0.0205(7) -0.0222(8) 0.0113(7)
Cl4 0.0545(6) 0.0779(8) 0.0534(7) 0.0073(6) -0.0221(5) -0.0173(6)
Cl5 0.0501(7) 0.0757(9) 0.0788(9) 0.0146(7) -0.0051(6) 0.0134(6)
Cl6 0.0723(8) 0.0528(6) 0.0445(6) -0.0012(5) 0.0078(5) -0.0108(5)
C1 0.0318(17) 0.042(2) 0.0347(19) -0.0109(15) -0.0010(14) -0.0003(15)
C2 0.0243(15) 0.0367(18) 0.0239(16) -0.0008(13) -0.0066(12) 0.0035(13)
C3 0.0217(15) 0.0405(19) 0.0276(17) 0.0002(14) 0.0012(12) -0.0015(13)
C4 0.0224(15) 0.0362(18) 0.0259(16) 0.0030(13) -0.0089(12) -0.0040(12)
C5 0.0318(18) 0.043(2) 0.042(2) 0.0011(17) 0.0022(16) -0.0103(15)
C6 0.043(2) 0.048(2) 0.0290(18) -0.0068(16) 0.0042(15) 0.0000(17)
C7 0.0253(15) 0.0386(19) 0.0253(16) -0.0023(13) -0.0026(13) 0.0036(13)
C8 0.0268(16) 0.043(2) 0.0253(16) 0.0013(14) 0.0005(13) -0.0027(14)
C9 0.0224(15) 0.0355(18) 0.0290(17) 0.0053(13) -0.0056(13) -0.0008(13)
C10 0.0316(18) 0.045(2) 0.038(2) 0.0049(16) -0.0006(15) -0.0118(15)
C11 0.0204(14) 0.0332(17) 0.0175(14) 0.0006(12) -0.0015(11) -0.0031(12)
C12 0.0291(16) 0.0315(17) 0.0249(16) -0.0013(13) -0.0052(13) -0.0041(13)
C13 0.0295(16) 0.047(2) 0.0233(16) -0.0001(14) -0.0074(13) -0.0040(14)
C14 0.0292(16) 0.043(2) 0.0250(16) 0.0043(14) -0.0060(13) 0.0016(14)
C15 0.0309(17) 0.0313(18) 0.0308(17) 0.0014(14) -0.0001(14) 0.0005(13)
C16 0.0255(15) 0.0347(18) 0.0245(16) -0.0004(13) -0.0050(12) -0.0028(13)
C17 0.043(2) 0.042(2) 0.047(2) 0.0112(17) -0.0167(18) -0.0044(16)
C18 0.046(2) 0.053(3) 0.051(3) 0.001(2) -0.0123(19) -0.0011(19)
C19 0.042(2) 0.038(2) 0.042(2) -0.0014(16) -0.0108(17) -0.0035(16)

loop_
_geom_bond_atom_site_label_1
_geom_bond_atom_site_label_2
_geom_bond_distance
_geom_bond_site_symmetry_2
_geom_bond_publ_flag
Rh1 C11 1.970(3) . ?
Rh1 O4 1.997(2) . ?
Rh1 O3 1.998(2) . ?
Rh1 O1 2.003(2) . ?
Rh1 O2 2.006(2) . ?
Rh1 O5 2.254(2) . ?
O1 C2 1.285(4) . ?
O2 C4 1.274(4) . ?
O3 C7 1.277(4) . ?
O4 C9 1.277(4) . ?
O5 C17 1.431(4) . ?
Cl1 C18 1.752(5) . ?
Cl2 C18 1.729(5) . ?
Cl3 C18 1.736(5) . ?
Cl4 C19 1.760(4) . ?
Cl5 C19 1.753(4) . ?
Cl6 C19 1.755(4) . ?
C1 C2 1.500(5) . ?
C2 C3 1.391(5) . ?
C3 C4 1.395(5) . ?
C4 C5 1.502(5) . ?
C6 C7 1.503(5) . ?
C7 C8 1.399(5) . ?
C8 C9 1.393(5) . ?
C9 C10 1.506(5) . ?
C11 C16 1.395(5) . ?
C11 C12 1.400(4) . ?
C12 C13 1.385(5) . ?
C13 C14 1.387(5) . ?
C14 C15 1.388(5) . ?
C15 C16 1.389(5) . ?
